data_4349121
loop_
_publ_author_name
'Sun, Yu-Zhi'
'Huang, Bo'
'Xu, Wei-Jian'
'Zhou, Dong-Dong'
'Chen, Shao-Li'
'Zhang, Shi-Yong'
'Du, Zi-Yi'
'Xie, Yong-Rong'
'He, Chun-Ting'
'Zhang, Wei-Xiong'
'Chen, Xiao-Ming'

_publ_section_title
;
 Plastic Crystals with Polar Halochromate Anion: Thermosensitive
 Dielectrics Based upon Plastic Transition and Dipole Rotation.
;
_journal_issue 21
_journal_name_full 'Inorganic chemistry'
_journal_page_first 11418
_journal_page_last 11425
_journal_paper_doi 10.1021/acs.inorgchem.6b01911
_journal_volume 55
_journal_year 2016
_chemical_formula_sum 'C8 H20 Cl Cr N O3'
_chemical_formula_weight 265.70
_space_group_IT_number 5
_space_group_name_Hall 'C 2y'
_space_group_name_H-M_alt 'C 1 2 1'
_symmetry_cell_setting monoclinic
_symmetry_space_group_name_H-M 'C 1 2 1'
_atom_sites_solution_hydrogens geom
_atom_sites_solution_primary direct
_atom_sites_solution_secondary difmap
_audit_creation_method SHELXL-97
_cell_angle_alpha 90.00
_cell_angle_beta 114.1480(10)
_cell_angle_gamma 90.00
_cell_formula_units_Z 4
_cell_length_a 11.9438(5)
_cell_length_b 7.9537(4)
_cell_length_c 14.4822(6)
_cell_measurement_reflns_used 2870
_cell_measurement_temperature 296(2)
_cell_measurement_theta_max 27.51
_cell_measurement_theta_min 3.08
_cell_volume 1255.38(10)
_computing_cell_refinement 'Bruker SMART'
_computing_data_collection 'Bruker SMART'
_computing_data_reduction 'Bruker SAINT'
_computing_molecular_graphics 'Bruker SHELXTL'
_computing_publication_material 'Bruker SHELXTL'
_computing_structure_refinement 'SHELXL-97 (Sheldrick, 1997)'
_computing_structure_solution 'SHELXS-97 (Sheldrick, 1990)'
_diffrn_ambient_temperature 296(2)
_diffrn_measured_fraction_theta_full 0.961
_diffrn_measured_fraction_theta_max 0.961
_diffrn_measurement_device_type 'CCD area detector'
_diffrn_measurement_method 'phi and omega scans'
_diffrn_radiation_monochromator graphite
_diffrn_radiation_source 'fine-focus sealed tube'
_diffrn_radiation_type MoK\a
_diffrn_radiation_wavelength 0.71073
_diffrn_reflns_av_R_equivalents 0.0169
_diffrn_reflns_av_sigmaI/netI 0.0232
_diffrn_reflns_limit_h_max 15
_diffrn_reflns_limit_h_min -14
_diffrn_reflns_limit_k_max 7
_diffrn_reflns_limit_k_min -10
_diffrn_reflns_limit_l_max 16
_diffrn_reflns_limit_l_min -18
_diffrn_reflns_number 3989
_diffrn_reflns_theta_full 27.55
_diffrn_reflns_theta_max 27.55
_diffrn_reflns_theta_min 3.08
_exptl_absorpt_coefficient_mu 1.109
_exptl_absorpt_correction_T_max 0.7456
_exptl_absorpt_correction_T_min 0.6379
_exptl_absorpt_correction_type multi-scan
_exptl_absorpt_process_details 'SADABS (Bruker, 2008)'
_exptl_crystal_density_diffrn 1.406
_exptl_crystal_density_method 'not measured'
_exptl_crystal_description block
_exptl_crystal_F_000 560
_exptl_crystal_size_max 0.40
_exptl_crystal_size_mid 0.40
_exptl_crystal_size_min 0.20
_refine_diff_density_max 0.267
_refine_diff_density_min -0.425
_refine_diff_density_rms 0.065
_refine_ls_abs_structure_details 'Flack H D (1983), Acta Cryst. A39, 876-881'
_refine_ls_abs_structure_Flack 0.60(3)
_refine_ls_extinction_coef 0.0062(10)
_refine_ls_extinction_expression Fc^*^=kFc[1+0.001xFc^2^\l^3^/sin(2\q)]^-1/4^
_refine_ls_extinction_method SHELXL
_refine_ls_goodness_of_fit_ref 1.003
_refine_ls_hydrogen_treatment mixed
_refine_ls_matrix_type full
_refine_ls_number_parameters 130
_refine_ls_number_reflns 2330
_refine_ls_number_restraints 1
_refine_ls_restrained_S_all 1.002
_refine_ls_R_factor_all 0.0337
_refine_ls_R_factor_gt 0.0322
_refine_ls_shift/su_max 0.001
_refine_ls_shift/su_mean 0.000
_refine_ls_structure_factor_coef Fsqd
_refine_ls_weighting_details 'calc w=1/[\s^2^(Fo^2^)+(0.0671P)^2^+0.5046P] where P=(Fo^2^+2Fc^2^)/3'
_refine_ls_weighting_scheme calc
_refine_ls_wR_factor_gt 0.0928
_refine_ls_wR_factor_ref 0.0949
_reflns_number_gt 2217
_reflns_number_total 2330
_reflns_threshold_expression >2sigma(I)
_cod_data_source_file ic6b01911_si_002.cif
_cod_data_source_block 1
_cod_depositor_comments
;
The following automatic conversions were performed:

data item '_symmetry_cell_setting' value 'Monoclinic' was changed to
'monoclinic' in accordance with the
/home/saulius/struct/COD-crude-data/automatic-downloads/DataCite-retrospective/ACS/depositions/lib/dictionaries/cif_core.dic
dictionary named 'cif_core.dic' version 2.4.2 last updated on
2011-04-26.

Automatic conversion script
Id: cif_fix_values 6909 2019-04-08 15:41:33Z antanas 
;
_cod_original_sg_symbol_H-M C2
_cod_database_code 4349121

loop_
_symmetry_equiv_pos_as_xyz
'x, y, z'
'-x, y, -z'
'x+1/2, y+1/2, z'
'-x+1/2, y+1/2, -z'

loop_
_atom_site_label
_atom_site_type_symbol
_atom_site_fract_x
_atom_site_fract_y
_atom_site_fract_z
_atom_site_U_iso_or_equiv
_atom_site_adp_type
_atom_site_occupancy
_atom_site_symmetry_multiplicity
_atom_site_calc_flag
_atom_site_refinement_flags
Cr1 Cr 0.75449(3) 0.50892(9) 0.25156(2) 0.04363(15) Uani 1 1 d .
Cl1 Cl 0.55553(6) 0.50150(15) 0.17876(6) 0.0663(2) Uani 1 1 d .
N3 N 0.5000 0.4752(4) 0.5000 0.0331(8) Uani 1 2 d S
O1 O 0.79667(19) 0.4806(4) 0.37086(13) 0.0644(6) Uani 1 1 d .
O2 O 0.7974(2) 0.6915(3) 0.2287(2) 0.0730(7) Uani 1 1 d .
O3 O 0.8059(2) 0.3619(3) 0.20371(19) 0.0662(7) Uani 1 1 d .
C3 C 0.4575(2) 0.5842(4) 0.40500(18) 0.0431(6) Uani 1 1 d .
H3A H 0.4362 0.5113 0.3465 0.052 Uiso 1 1 calc R
H3B H 0.3838 0.6437 0.3984 0.052 Uiso 1 1 calc R
C1 C 0.3912(2) 0.3666(4) 0.49138(19) 0.0416(5) Uani 1 1 d .
H1A H 0.3255 0.4399 0.4897 0.050 Uiso 1 1 calc R
H1B H 0.3622 0.3068 0.4275 0.050 Uiso 1 1 calc R
N2 N 0.5000 1.0333(4) 0.0000 0.0364(7) Uani 1 2 d S
C6 C 0.5821(3) 1.0091(6) 0.19262(19) 0.0635(7) Uani 1 1 d .
H6A H 0.6027 0.9275 0.2459 0.095 Uiso 1 1 calc R
H6B H 0.5201 1.0834 0.1951 0.095 Uiso 1 1 calc R
H6C H 0.6539 1.0728 0.2011 0.095 Uiso 1 1 calc R
C7 C 0.6058(2) 1.1469(4) 0.0094(2) 0.0448(6) Uani 1 1 d .
H7A H 0.6206 1.2246 0.0647 0.054 Uiso 1 1 calc R
H7B H 0.5819 1.2126 -0.0522 0.054 Uiso 1 1 calc R
C5 C 0.5346(3) 0.9204(4) 0.0918(2) 0.0501(6) Uani 1 1 d .
H5A H 0.4630 0.8553 0.0851 0.060 Uiso 1 1 calc R
H5B H 0.5968 0.8420 0.0919 0.060 Uiso 1 1 calc R
C2 C 0.4169(3) 0.2405(4) 0.5751(2) 0.0545(7) Uani 1 1 d .
H2A H 0.3438 0.1775 0.5633 0.082 Uiso 1 1 calc R
H2B H 0.4428 0.2983 0.6387 0.082 Uiso 1 1 calc R
H2C H 0.4806 0.1654 0.5768 0.082 Uiso 1 1 calc R
C4 C 0.5513(3) 0.7115(4) 0.4035(2) 0.0552(7) Uani 1 1 d .
H4A H 0.5179 0.7740 0.3414 0.083 Uiso 1 1 calc R
H4B H 0.6242 0.6541 0.4085 0.083 Uiso 1 1 calc R
H4C H 0.5710 0.7872 0.4597 0.083 Uiso 1 1 calc R
C8 C 0.7248(3) 1.0567(4) 0.0275(3) 0.0590(8) Uani 1 1 d .
H8A H 0.7866 1.1376 0.0325 0.089 Uiso 1 1 calc R
H8B H 0.7121 0.9817 -0.0279 0.089 Uiso 1 1 calc R
H8C H 0.7509 0.9935 0.0892 0.089 Uiso 1 1 calc R

loop_
_atom_site_aniso_label
_atom_site_aniso_U_11
_atom_site_aniso_U_22
_atom_site_aniso_U_33
_atom_site_aniso_U_23
_atom_site_aniso_U_13
_atom_site_aniso_U_12
Cr1 0.0425(2) 0.0417(2) 0.04065(19) -0.00255(17) 0.01081(13) 0.00118(19)
Cl1 0.0519(3) 0.0611(5) 0.0736(4) -0.0050(5) 0.0132(3) -0.0002(4)
N3 0.0298(10) 0.034(2) 0.0317(11) 0.000 0.0085(8) 0.000
O1 0.0667(11) 0.0755(18) 0.0430(9) 0.0001(11) 0.0145(8) 0.0056(12)
O2 0.0627(14) 0.0550(15) 0.0848(16) 0.0126(12) 0.0134(12) -0.0089(12)
O3 0.0600(12) 0.0702(17) 0.0637(12) -0.0171(12) 0.0204(10) 0.0104(12)
C3 0.0439(12) 0.0444(14) 0.0378(11) 0.0072(10) 0.0133(9) 0.0101(11)
C1 0.0325(10) 0.0407(14) 0.0451(11) -0.0035(11) 0.0094(9) -0.0050(10)
N2 0.0365(11) 0.028(2) 0.0412(12) 0.000 0.0121(9) 0.000
C6 0.0702(16) 0.072(2) 0.0452(12) 0.0152(19) 0.0205(11) 0.006(2)
C7 0.0441(13) 0.0373(15) 0.0502(13) -0.0017(11) 0.0164(10) -0.0074(11)
C5 0.0475(13) 0.0410(15) 0.0565(15) 0.0132(12) 0.0157(11) 0.0011(12)
C2 0.0529(14) 0.0501(17) 0.0610(15) 0.0031(14) 0.0238(12) -0.0120(13)
C4 0.0632(17) 0.0494(18) 0.0607(16) 0.0160(14) 0.0333(13) 0.0066(14)
C8 0.0428(13) 0.067(2) 0.0681(16) -0.0056(15) 0.0237(12) -0.0055(12)

loop_
_atom_type_symbol
_atom_type_description
_atom_type_scat_dispersion_real
_atom_type_scat_dispersion_imag
_atom_type_scat_source
C C 0.0033 0.0016 'International Tables Vol C Tables 4.2.6.8 and 6.1.1.4'
H H 0.0000 0.0000 'International Tables Vol C Tables 4.2.6.8 and 6.1.1.4'
N N 0.0061 0.0033 'International Tables Vol C Tables 4.2.6.8 and 6.1.1.4'
O O 0.0106 0.0060 'International Tables Vol C Tables 4.2.6.8 and 6.1.1.4'
Cl Cl 0.1484 0.1585 'International Tables Vol C Tables 4.2.6.8 and 6.1.1.4'
Cr Cr 0.3209 0.6236 'International Tables Vol C Tables 4.2.6.8 and 6.1.1.4'

loop_
_geom_angle_atom_site_label_1
_geom_angle_atom_site_label_2
_geom_angle_atom_site_label_3
_geom_angle
_geom_angle_site_symmetry_1
_geom_angle_site_symmetry_3
O3 Cr1 O1 110.82(14) . .
O3 Cr1 O2 110.89(15) . .
O1 Cr1 O2 111.09(15) . .
O3 Cr1 Cl1 107.86(10) . .
O1 Cr1 Cl1 108.55(9) . .
O2 Cr1 Cl1 107.49(10) . .
C1 N3 C1 110.9(3) . 2_656
C1 N3 C3 110.72(13) . 2_656
C1 N3 C3 106.89(14) 2_656 2_656
C1 N3 C3 106.89(14) . .
C1 N3 C3 110.72(13) 2_656 .
C3 N3 C3 110.8(3) 2_656 .
C4 C3 N3 114.6(2) . .
C2 C1 N3 115.22(19) . .
C7 N2 C7 106.8(3) . 2_655
C7 N2 C5 110.48(15) . 2_655
C7 N2 C5 110.93(16) 2_655 2_655
C7 N2 C5 110.93(16) . .
C7 N2 C5 110.48(15) 2_655 .
C5 N2 C5 107.3(3) 2_655 .
N2 C7 C8 115.0(2) . .
C6 C5 N2 115.6(3) . .

loop_
_geom_bond_atom_site_label_1
_geom_bond_atom_site_label_2
_geom_bond_distance
_geom_bond_site_symmetry_2
Cr1 O3 1.604(2) .
Cr1 O1 1.6054(19) .
Cr1 O2 1.618(3) .
Cr1 Cl1 2.1707(7) .
N3 C1 1.522(3) .
N3 C1 1.522(3) 2_656
N3 C3 1.527(3) 2_656
N3 C3 1.527(3) .
C3 C4 1.517(4) .
C1 C2 1.505(4) .
N2 C7 1.514(3) .
N2 C7 1.514(3) 2_655
N2 C5 1.515(3) 2_655
N2 C5 1.515(3) .
C6 C5 1.507(4) .
C7 C8 1.515(4) .
